data_7041584
loop_
_publ_author_name
'Aulakh, Jaspreet K.'
'Lobana, Tarlok S.'
'Sood, Henna'
'Arora, Daljit S.'
'Garcia-Santos, Isabel'
'Hundal, Geeta'
'Kaur, Manpreet'
'Smolenski, Victoria A.'
'Jasinski, Jerry P.'

_publ_section_title
;
 Variable coordination and C-S bond cleavage activity of N-substituted
 imidazolidine-2-thiones towards copper: synthesis, spectroscopy,
 structures, ESI-mass and antimicrobial studies.
;
_journal_issue 4
_journal_name_full 'Dalton transactions (Cambridge, England : 2003)'
_journal_page_first 1324
_journal_page_last 1339
_journal_paper_doi 10.1039/c6dt04103e
_journal_volume 46
_journal_year 2017
_chemical_formula_moiety 'C54 H60 Cu4 I4 N12 S6'
_chemical_formula_sum 'C54 H60 Cu4 I4 N12 S6'
_chemical_formula_weight 1831.36
_chemical_name_systematic
; 
 ? 
;
_space_group_IT_number 2
_symmetry_cell_setting triclinic
_symmetry_space_group_name_Hall '-P 1'
_symmetry_space_group_name_H-M 'P -1'
_atom_sites_solution_hydrogens geom
_atom_sites_solution_primary direct
_atom_sites_solution_secondary difmap
_audit_creation_method SHELXL-97
_audit_update_record
;
2016-11-18 deposited with the CCDC.
2016-12-26 downloaded from the CCDC.
;
_cell_angle_alpha 100.18(2)
_cell_angle_beta 99.48(3)
_cell_angle_gamma 98.79(3)
_cell_formula_units_Z 1
_cell_length_a 9.573(4)
_cell_length_b 10.198(5)
_cell_length_c 16.821(8)
_cell_measurement_reflns_used 6337
_cell_measurement_temperature 100(2)
_cell_measurement_theta_max 25.99
_cell_measurement_theta_min 2.18
_cell_volume 1566.0(13)
_computing_cell_refinement 'Bruker SAINT'
_computing_data_collection 'Bruker APEX2'
_computing_data_reduction 'Bruker SAINT'
_computing_molecular_graphics 'Bruker SHELXTL'
_computing_publication_material 'Bruker SHELXTL'
_computing_structure_refinement 'SHELXL-97(Sheldrick 2008)'
_computing_structure_solution 'SIR-92 (Altomare et al., 1994)'
_diffrn_ambient_temperature 100(2)
_diffrn_measured_fraction_theta_full 0.876
_diffrn_measured_fraction_theta_max 0.876
_diffrn_measurement_device_type 'Bruker APEX-II CCD'
_diffrn_measurement_method '\f and \w scans'
_diffrn_radiation_monochromator graphite
_diffrn_radiation_source 'fine-focus sealed tube'
_diffrn_radiation_type MoK\a
_diffrn_radiation_wavelength 0.71073
_diffrn_reflns_av_R_equivalents 0.0646
_diffrn_reflns_av_sigmaI/netI 0.0732
_diffrn_reflns_limit_h_max 11
_diffrn_reflns_limit_h_min -11
_diffrn_reflns_limit_k_max 12
_diffrn_reflns_limit_k_min -12
_diffrn_reflns_limit_l_max 20
_diffrn_reflns_limit_l_min -20
_diffrn_reflns_number 14049
_diffrn_reflns_theta_full 26.13
_diffrn_reflns_theta_max 26.13
_diffrn_reflns_theta_min 2.07
_exptl_absorpt_coefficient_mu 3.558
_exptl_absorpt_correction_T_max 0.7453
_exptl_absorpt_correction_T_min 0.5121
_exptl_absorpt_correction_type multi-scan
_exptl_absorpt_process_details 'SADABS-2014/2 - Bruker AXS area detector scaling and absorption correction'
_exptl_crystal_colour White
_exptl_crystal_density_diffrn 1.942
_exptl_crystal_density_method 'not measured'
_exptl_crystal_description Prism
_exptl_crystal_F_000 892
_exptl_crystal_size_max 0.12
_exptl_crystal_size_mid 0.09
_exptl_crystal_size_min 0.07
_refine_diff_density_max 3.025
_refine_diff_density_min -2.671
_refine_diff_density_rms 0.505
_refine_ls_extinction_method none
_refine_ls_goodness_of_fit_ref 1.198
_refine_ls_hydrogen_treatment mixed
_refine_ls_matrix_type full
_refine_ls_number_parameters 370
_refine_ls_number_reflns 5471
_refine_ls_number_restraints 3
_refine_ls_restrained_S_all 1.198
_refine_ls_R_factor_all 0.1072
_refine_ls_R_factor_gt 0.0744
_refine_ls_shift/su_max 0.000
_refine_ls_shift/su_mean 0.000
_refine_ls_structure_factor_coef Fsqd
_refine_ls_weighting_details 'calc w=1/[\s^2^(Fo^2^)+(0.2000P)^2^+0.0000P] where P=(Fo^2^+2Fc^2^)/3'
_refine_ls_weighting_scheme calc
_refine_ls_wR_factor_gt 0.2153
_refine_ls_wR_factor_ref 0.2751
_reflns_number_gt 4597
_reflns_number_total 5471
_reflns_threshold_expression >2sigma(I)
_cod_data_source_file c6dt04103e2.cif
_cod_data_source_block 3
_cod_depositor_comments
;
The following automatic conversions were performed:

'_symmetry_cell_setting' value 'Triclinic' changed to 'triclinic'
according to
/usr/data/users/saulius/crontab/automatic-downloads/rss-feeds/RSC/lib/dictionaries/cif_core.dic
dictionary named 'cif_core.dic' version 2.4.2 from 2011-04-26.

'_exptl_absorpt_correction_type' value 'Multi-scan' changed to
'multi-scan' according to
/usr/data/users/saulius/crontab/automatic-downloads/rss-feeds/RSC/lib/dictionaries/cif_core.dic
dictionary named 'cif_core.dic' version 2.4.2 from 2011-04-26.

Automatic conversion script
Id: cif_fix_values 4268 2015-11-12 08:31:59Z antanas 

 Adding full bibliography for 7041581--7041593.cif.
;
_cod_original_cell_volume 1566.0(12)
_cod_database_code 7041584

loop_
_symmetry_equiv_pos_as_xyz
'x, y, z'
'-x, -y, -z'

loop_
_atom_site_label
_atom_site_type_symbol
_atom_site_fract_x
_atom_site_fract_y
_atom_site_fract_z
_atom_site_U_iso_or_equiv
_atom_site_adp_type
_atom_site_occupancy
_atom_site_symmetry_multiplicity
_atom_site_calc_flag
_atom_site_refinement_flags
C1 C 0.3932(9) 0.5744(9) -0.4130(5) 0.0148(17) Uani 1 1 d .
C2 C 0.2353(10) 0.4950(10) -0.5407(6) 0.029(2) Uani 1 1 d .
H2A H 0.1307 0.4961 -0.5512 0.035 Uiso 1 1 calc R
H2B H 0.2554 0.4228 -0.5826 0.035 Uiso 1 1 calc R
C3 C 0.3238(9) 0.6330(8) -0.5402(5) 0.0165(17) Uani 1 1 d .
H3A H 0.3774 0.6274 -0.5859 0.020 Uiso 1 1 calc R
H3B H 0.2614 0.7013 -0.5450 0.020 Uiso 1 1 calc R
C4 C 0.5141(9) 0.7976(8) -0.4340(5) 0.0149(16) Uani 1 1 d .
C5 C 0.5045(9) 0.8855(9) -0.3627(5) 0.0185(17) Uani 1 1 d .
H5 H 0.4393 0.8586 -0.3291 0.022 Uiso 1 1 calc R
C6 C 0.5925(10) 1.0143(9) -0.3411(5) 0.0222(19) Uani 1 1 d .
H6 H 0.5862 1.0758 -0.2929 0.027 Uiso 1 1 calc R
C7 C 0.6894(10) 1.0530(9) -0.3901(6) 0.0235(19) Uani 1 1 d .
H7 H 0.7515 1.1392 -0.3740 0.028 Uiso 1 1 calc R
C8 C 0.6949(11) 0.9659(10) -0.4622(6) 0.026(2) Uani 1 1 d .
H8 H 0.7584 0.9936 -0.4965 0.031 Uiso 1 1 calc R
C9 C 0.6067(9) 0.8367(9) -0.4846(5) 0.0166(16) Uani 1 1 d .
H9 H 0.6104 0.7765 -0.5339 0.020 Uiso 1 1 calc R
C10 C 0.0993(9) 0.5031(8) -0.1716(4) 0.0125(15) Uani 1 1 d .
C11 C -0.1132(11) 0.3619(13) -0.1599(8) 0.040(3) Uani 1 1 d .
H11A H -0.1570 0.3779 -0.1105 0.048 Uiso 1 1 calc R
H11B H -0.1448 0.2659 -0.1888 0.048 Uiso 1 1 calc R
C12 C -0.1493(9) 0.4580(10) -0.2168(6) 0.0180(18) Uani 1 1 d .
H12A H -0.1950 0.4066 -0.2731 0.022 Uiso 1 1 calc R
H12B H -0.2158 0.5148 -0.1958 0.022 Uiso 1 1 calc R
C13 C -0.0005(8) 0.6455(8) -0.2642(4) 0.0093(14) Uani 1 1 d .
C14 C -0.1039(8) 0.7281(8) -0.2633(5) 0.0128(15) Uani 1 1 d .
H14 H -0.1737 0.7182 -0.2295 0.015 Uiso 1 1 calc R
C15 C -0.1043(9) 0.8265(8) -0.3128(5) 0.0164(17) Uani 1 1 d .
H15 H -0.1728 0.8847 -0.3115 0.020 Uiso 1 1 calc R
C16 C -0.0041(10) 0.8377(9) -0.3633(5) 0.0224(19) Uani 1 1 d .
H16 H -0.0042 0.9031 -0.3971 0.027 Uiso 1 1 calc R
C17 C 0.0973(9) 0.7520(9) -0.3643(5) 0.0169(18) Uani 1 1 d .
H17 H 0.1668 0.7614 -0.3982 0.020 Uiso 1 1 calc R
C18 C 0.0981(8) 0.6537(8) -0.3168(5) 0.0123(15) Uani 1 1 d .
H18 H 0.1642 0.5932 -0.3199 0.015 Uiso 1 1 calc R
C19 C 0.4238(9) 0.1546(8) -0.1670(5) 0.0150(16) Uani 1 1 d .
C20 C 0.2453(9) -0.0210(9) -0.1593(5) 0.0187(17) Uani 1 1 d .
H20A H 0.1790 -0.0924 -0.2025 0.022 Uiso 1 1 calc R
H20B H 0.2009 -0.0036 -0.1102 0.022 Uiso 1 1 calc R
C21 C 0.3987(9) -0.0601(8) -0.1370(5) 0.0165(17) Uani 1 1 d .
H21A H 0.4115 -0.0910 -0.0841 0.020 Uiso 1 1 calc R
H21B H 0.4150 -0.1311 -0.1810 0.020 Uiso 1 1 calc R
C22 C 0.6444(8) 0.0887(8) -0.1004(4) 0.0085(14) Uani 1 1 d .
C23 C 0.7111(9) 0.1958(8) -0.0339(5) 0.0134(16) Uani 1 1 d .
H23 H 0.6568 0.2560 -0.0089 0.016 Uiso 1 1 calc R
C24 C 0.8596(9) 0.2115(8) -0.0054(5) 0.0139(16) Uani 1 1 d .
H24 H 0.9066 0.2849 0.0386 0.017 Uiso 1 1 calc R
C25 C 0.9389(10) 0.1237(9) -0.0392(5) 0.0191(18) Uani 1 1 d .
H25 H 1.0395 0.1361 -0.0183 0.023 Uiso 1 1 calc R
C26 C 0.8727(10) 0.0167(9) -0.1039(6) 0.0226(19) Uani 1 1 d .
H26 H 0.9277 -0.0443 -0.1274 0.027 Uiso 1 1 calc R
C27 C 0.7237(9) -0.0014(8) -0.1349(5) 0.0161(17) Uani 1 1 d .
H27 H 0.6776 -0.0749 -0.1791 0.019 Uiso 1 1 calc R
N1 N 0.2863(9) 0.4770(8) -0.4571(4) 0.0218(16) Uani 1 1 d D
H1A H 0.274(11) 0.429(9) -0.422(5) 0.026 Uiso 1 1 d D
N2 N 0.4237(8) 0.6669(8) -0.4593(4) 0.0195(16) Uani 1 1 d .
N3 N -0.0093(8) 0.5433(8) -0.2172(4) 0.0157(15) Uani 1 1 d .
N4 N 0.0492(7) 0.4012(8) -0.1379(4) 0.0167(15) Uani 1 1 d D
H4A H 0.098(9) 0.365(9) -0.105(5) 0.020 Uiso 1 1 d D
N5 N 0.2841(7) 0.1046(8) -0.1898(5) 0.0175(15) Uani 1 1 d D
H5A H 0.231(9) 0.137(10) -0.223(5) 0.021 Uiso 1 1 d D
N6 N 0.4936(7) 0.0710(7) -0.1308(4) 0.0106(13) Uani 1 1 d .
S1 S 0.4818(2) 0.5751(2) -0.31704(12) 0.0167(5) Uani 1 1 d .
S2 S 0.2772(2) 0.57865(19) -0.15607(11) 0.0116(4) Uani 1 1 d .
S3 S 0.5087(2) 0.30810(18) -0.18313(11) 0.0116(4) Uani 1 1 d .
Cu1 Cu 0.35462(11) 0.40654(10) -0.26618(6) 0.0156(3) Uani 1 1 d .
Cu2 Cu 0.42743(11) 0.46554(10) -0.08111(6) 0.0152(3) Uani 1 1 d .
I1 I 0.11268(6) 0.25089(5) -0.35102(3) 0.0173(3) Uani 1 1 d .
I2 I 0.33550(5) 0.33914(5) 0.02858(3) 0.0151(3) Uani 1 1 d .

loop_
_atom_site_aniso_label
_atom_site_aniso_U_11
_atom_site_aniso_U_22
_atom_site_aniso_U_33
_atom_site_aniso_U_23
_atom_site_aniso_U_13
_atom_site_aniso_U_12
C1 0.019(4) 0.015(4) 0.013(4) 0.004(3) 0.002(3) 0.009(3)
C2 0.030(5) 0.027(5) 0.018(4) 0.007(4) -0.018(4) -0.009(4)
C3 0.025(4) 0.013(4) 0.008(3) 0.004(3) -0.003(3) -0.004(3)
C4 0.023(4) 0.012(4) 0.006(3) 0.006(3) -0.006(3) 0.001(3)
C5 0.020(4) 0.018(4) 0.020(4) 0.009(3) 0.009(3) -0.001(3)
C6 0.033(5) 0.014(4) 0.018(4) 0.001(3) -0.002(4) 0.008(4)
C7 0.029(5) 0.016(4) 0.028(5) 0.014(3) -0.003(4) 0.009(4)
C8 0.027(5) 0.024(5) 0.030(5) 0.019(4) 0.008(4) 0.001(4)
C9 0.018(4) 0.015(4) 0.018(4) 0.005(3) 0.006(3) 0.001(3)
C10 0.019(4) 0.013(4) 0.006(3) 0.003(3) 0.001(3) 0.006(3)
C11 0.027(5) 0.042(6) 0.050(7) 0.033(5) -0.011(5) -0.001(5)
C12 0.004(3) 0.023(5) 0.023(4) 0.007(3) -0.003(3) -0.009(3)
C13 0.006(3) 0.013(4) 0.008(3) 0.000(3) 0.001(3) 0.001(3)
C14 0.014(4) 0.011(4) 0.013(3) 0.005(3) 0.002(3) 0.002(3)
C15 0.020(4) 0.008(4) 0.015(4) -0.001(3) -0.008(3) 0.000(3)
C16 0.035(5) 0.012(4) 0.023(4) 0.010(3) 0.002(4) 0.010(4)
C17 0.022(4) 0.021(4) 0.012(4) 0.012(3) 0.000(3) 0.011(4)
C18 0.013(4) 0.018(4) 0.008(3) 0.006(3) -0.001(3) 0.007(3)
C19 0.023(4) 0.011(4) 0.011(4) 0.001(3) 0.003(3) 0.006(3)
C20 0.024(4) 0.017(4) 0.016(4) 0.006(3) 0.007(3) 0.001(3)
C21 0.020(4) 0.010(4) 0.014(4) 0.004(3) -0.005(3) -0.006(3)
C22 0.007(3) 0.009(3) 0.008(3) 0.006(3) -0.002(3) -0.003(3)
C23 0.017(4) 0.016(4) 0.010(4) 0.003(3) 0.005(3) 0.008(3)
C24 0.015(4) 0.014(4) 0.010(3) 0.006(3) -0.003(3) -0.006(3)
C25 0.022(4) 0.020(4) 0.014(4) 0.005(3) -0.003(3) 0.005(4)
C26 0.029(5) 0.016(4) 0.024(4) 0.004(3) 0.002(4) 0.011(4)
C27 0.019(4) 0.013(4) 0.013(4) 0.000(3) -0.003(3) 0.003(3)
N1 0.037(4) 0.019(4) 0.010(3) 0.009(3) 0.002(3) 0.005(3)
N2 0.026(4) 0.022(4) 0.006(3) 0.004(3) -0.005(3) -0.003(3)
N3 0.017(4) 0.018(4) 0.014(3) 0.007(3) 0.000(3) 0.008(3)
N4 0.015(3) 0.023(4) 0.016(3) 0.017(3) 0.000(3) 0.003(3)
N5 0.014(3) 0.014(3) 0.026(4) 0.009(3) 0.004(3) 0.000(3)
N6 0.009(3) 0.009(3) 0.010(3) 0.002(2) -0.003(2) -0.005(2)
S1 0.0198(11) 0.0196(10) 0.0133(9) 0.0105(7) 0.0034(8) 0.0040(8)
S2 0.0166(10) 0.0105(9) 0.0091(8) 0.0043(7) 0.0024(7) 0.0039(7)
S3 0.0145(9) 0.0086(9) 0.0136(9) 0.0060(7) 0.0024(7) 0.0039(7)
Cu1 0.0187(6) 0.0149(6) 0.0151(5) 0.0087(4) 0.0020(4) 0.0038(4)
Cu2 0.0195(6) 0.0123(5) 0.0145(5) 0.0055(4) 0.0012(4) 0.0043(4)
I1 0.0219(4) 0.0133(4) 0.0150(4) 0.0040(2) 0.0003(3) -0.0001(3)
I2 0.0172(4) 0.0144(4) 0.0128(4) 0.0057(2) 0.0007(3) -0.0009(3)

loop_
_atom_type_symbol
_atom_type_description
_atom_type_scat_dispersion_real
_atom_type_scat_dispersion_imag
_atom_type_scat_source
C C 0.0033 0.0016 'International Tables Vol C Tables 4.2.6.8 and 6.1.1.4'
H H 0.0000 0.0000 'International Tables Vol C Tables 4.2.6.8 and 6.1.1.4'
N N 0.0061 0.0033 'International Tables Vol C Tables 4.2.6.8 and 6.1.1.4'
S S 0.1246 0.1234 'International Tables Vol C Tables 4.2.6.8 and 6.1.1.4'
Cu Cu 0.3201 1.2651 'International Tables Vol C Tables 4.2.6.8 and 6.1.1.4'
I I -0.4742 1.8119 'International Tables Vol C Tables 4.2.6.8 and 6.1.1.4'

loop_
_geom_angle_atom_site_label_1
_geom_angle_atom_site_label_2
_geom_angle_atom_site_label_3
_geom_angle
_geom_angle_site_symmetry_1
_geom_angle_site_symmetry_3
N1 C1 N2 108.6(7) . .
N1 C1 S1 124.8(7) . .
N2 C1 S1 126.5(6) . .
N1 C2 C3 101.9(6) . .
N1 C2 H2A 111.4 . .
C3 C2 H2A 111.4 . .
N1 C2 H2B 111.4 . .
C3 C2 H2B 111.4 . .
H2A C2 H2B 109.3 . .
N2 C3 C2 103.5(7) . .
N2 C3 H3A 111.1 . .
C2 C3 H3A 111.1 . .
N2 C3 H3B 111.1 . .
C2 C3 H3B 111.1 . .
H3A C3 H3B 109.0 . .
C5 C4 C9 121.1(8) . .
C5 C4 N2 120.8(8) . .
C9 C4 N2 118.1(7) . .
C4 C5 C6 119.0(8) . .
C4 C5 H5 120.5 . .
C6 C5 H5 120.5 . .
C7 C6 C5 120.3(8) . .
C7 C6 H6 119.8 . .
C5 C6 H6 119.8 . .
C8 C7 C6 120.1(9) . .
C8 C7 H7 120.0 . .
C6 C7 H7 120.0 . .
C7 C8 C9 120.0(9) . .
C7 C8 H8 120.0 . .
C9 C8 H8 120.0 . .
C4 C9 C8 119.4(8) . .
C4 C9 H9 120.3 . .
C8 C9 H9 120.3 . .
N4 C10 N3 111.0(7) . .
N4 C10 S2 124.9(6) . .
N3 C10 S2 124.0(7) . .
N4 C11 C12 101.0(8) . .
N4 C11 H11A 111.6 . .
C12 C11 H11A 111.6 . .
N4 C11 H11B 111.6 . .
C12 C11 H11B 111.6 . .
H11A C11 H11B 109.4 . .
N3 C12 C11 105.4(7) . .
N3 C12 H12A 110.7 . .
C11 C12 H12A 110.7 . .
N3 C12 H12B 110.7 . .
C11 C12 H12B 110.7 . .
H12A C12 H12B 108.8 . .
C14 C13 C18 120.9(8) . .
C14 C13 N3 117.6(7) . .
C18 C13 N3 121.1(7) . .
C13 C14 C15 119.6(8) . .
C13 C14 H14 120.2 . .
C15 C14 H14 120.2 . .
C16 C15 C14 119.7(8) . .
C16 C15 H15 120.2 . .
C14 C15 H15 120.2 . .
C15 C16 C17 119.7(8) . .
C15 C16 H16 120.1 . .
C17 C16 H16 120.1 . .
C18 C17 C16 121.3(8) . .
C18 C17 H17 119.3 . .
C16 C17 H17 119.3 . .
C17 C18 C13 118.7(7) . .
C17 C18 H18 120.7 . .
C13 C18 H18 120.7 . .
N5 C19 N6 111.5(8) . .
N5 C19 S3 125.1(7) . .
N6 C19 S3 123.4(6) . .
N5 C20 C21 100.9(6) . .
N5 C20 H20A 111.6 . .
C21 C20 H20A 111.6 . .
N5 C20 H20B 111.6 . .
C21 C20 H20B 111.6 . .
H20A C20 H20B 109.4 . .
N6 C21 C20 100.7(6) . .
N6 C21 H21A 111.6 . .
C20 C21 H21A 111.6 . .
N6 C21 H21B 111.6 . .
C20 C21 H21B 111.6 . .
H21A C21 H21B 109.4 . .
C27 C22 C23 120.5(7) . .
C27 C22 N6 120.2(6) . .
C23 C22 N6 119.3(7) . .
C24 C23 C22 118.3(7) . .
C24 C23 H23 120.9 . .
C22 C23 H23 120.9 . .
C25 C24 C23 121.7(7) . .
C25 C24 H24 119.2 . .
C23 C24 H24 119.2 . .
C24 C25 C26 120.1(8) . .
C24 C25 H25 120.0 . .
C26 C25 H25 120.0 . .
C25 C26 C27 119.8(8) . .
C25 C26 H26 120.1 . .
C27 C26 H26 120.1 . .
C22 C27 C26 119.6(7) . .
C22 C27 H27 120.2 . .
C26 C27 H27 120.2 . .
C1 N1 C2 114.1(8) . .
C1 N1 H1A 100(7) . .
C2 N1 H1A 146(7) . .
C1 N2 C4 128.3(6) . .
C1 N2 C3 111.4(7) . .
C4 N2 C3 118.9(7) . .
C10 N3 C13 128.2(7) . .
C10 N3 C12 110.2(7) . .
C13 N3 C12 121.5(6) . .
C10 N4 C11 112.3(7) . .
C10 N4 H4A 126(7) . .
C11 N4 H4A 122(7) . .
C19 N5 C20 111.3(7) . .
C19 N5 H5A 121(7) . .
C20 N5 H5A 127(7) . .
C19 N6 C22 127.4(7) . .
C19 N6 C21 111.5(6) . .
C22 N6 C21 120.4(7) . .
C1 S1 Cu1 108.6(3) . .
C10 S2 Cu2 111.9(3) . .
C10 S2 Cu1 97.9(2) . .
Cu2 S2 Cu1 74.97(7) . .
C19 S3 Cu1 112.3(3) . .
C19 S3 Cu2 100.0(3) . .
Cu1 S3 Cu2 78.08(7) . .
S1 Cu1 S3 111.45(8) . .
S1 Cu1 S2 93.56(8) . .
S3 Cu1 S2 101.07(8) . .
S1 Cu1 I1 122.39(7) . .
S3 Cu1 I1 117.23(7) . .
S2 Cu1 I1 105.08(6) . .
S1 Cu1 Cu2 110.61(7) . .
S3 Cu1 Cu2 52.73(6) . .
S2 Cu1 Cu2 48.38(5) . .
I1 Cu1 Cu2 122.58(5) . .
S2 Cu2 S3 105.81(8) . .
S2 Cu2 I2 120.40(7) . .
S3 Cu2 I2 110.05(7) . .
S2 Cu2 I2 100.10(7) . 2_665
S3 Cu2 I2 100.92(7) . 2_665
I2 Cu2 I2 117.27(5) . 2_665
S2 Cu2 Cu2 130.57(8) . 2_665
S3 Cu2 Cu2 120.61(8) . 2_665
I2 Cu2 Cu2 59.85(5) . 2_665
I2 Cu2 Cu2 57.41(4) 2_665 2_665
S2 Cu2 Cu1 56.66(6) . .
S3 Cu2 Cu1 49.19(5) . .
I2 Cu2 Cu1 132.53(5) . .
I2 Cu2 Cu1 109.18(5) 2_665 .
Cu2 Cu2 Cu1 163.81(7) 2_665 .
Cu2 I2 Cu2 62.73(5) . 2_665

loop_
_geom_bond_atom_site_label_1
_geom_bond_atom_site_label_2
_geom_bond_distance
_geom_bond_site_symmetry_2
C1 N1 1.328(11) .
C1 N2 1.355(11) .
C1 S1 1.693(8) .
C2 N1 1.465(11) .
C2 C3 1.526(12) .
C2 H2A 0.9900 .
C2 H2B 0.9900 .
C3 N2 1.480(9) .
C3 H3A 0.9900 .
C3 H3B 0.9900 .
C4 C5 1.390(11) .
C4 C9 1.390(12) .
C4 N2 1.425(11) .
C5 C6 1.400(12) .
C5 H5 0.9500 .
C6 C7 1.397(14) .
C6 H6 0.9500 .
C7 C8 1.384(14) .
C7 H7 0.9500 .
C8 C9 1.404(13) .
C8 H8 0.9500 .
C9 H9 0.9500 .
C10 N4 1.333(11) .
C10 N3 1.347(11) .
C10 S2 1.716(8) .
C11 N4 1.511(12) .
C11 C12 1.524(14) .
C11 H11A 0.9900 .
C11 H11B 0.9900 .
C12 N3 1.483(10) .
C12 H12A 0.9900 .
C12 H12B 0.9900 .
C13 C14 1.394(11) .
C13 C18 1.399(11) .
C13 N3 1.416(11) .
C14 C15 1.414(11) .
C14 H14 0.9500 .
C15 C16 1.387(14) .
C15 H15 0.9500 .
C16 C17 1.402(12) .
C16 H16 0.9500 .
C17 C18 1.389(11) .
C17 H17 0.9500 .
C18 H18 0.9500 .
C19 N5 1.323(11) .
C19 N6 1.329(11) .
C19 S3 1.738(9) .
C20 N5 1.481(11) .
C20 C21 1.584(12) .
C20 H20A 0.9900 .
C20 H20B 0.9900 .
C21 N6 1.474(10) .
C21 H21A 0.9900 .
C21 H21B 0.9900 .
C22 C27 1.387(11) .
C22 C23 1.405(10) .
C22 N6 1.421(10) .
C23 C24 1.398(11) .
C23 H23 0.9500 .
C24 C25 1.368(12) .
C24 H24 0.9500 .
C25 C26 1.385(12) .
C25 H25 0.9500 .
C26 C27 1.408(12) .
C26 H26 0.9500 .
C27 H27 0.9500 .
N1 H1A 0.84(9) .
N4 H4A 0.83(9) .
N5 H5A 0.84(9) .
S1 Cu1 2.322(2) .
S2 Cu2 2.326(2) .
S2 Cu1 2.600(2) .
S3 Cu1 2.325(2) .
S3 Cu2 2.445(2) .
Cu1 I1 2.6282(16) .
Cu1 Cu2 3.006(2) .
Cu2 I2 2.6209(15) .
Cu2 I2 2.6898(16) 2_665
Cu2 Cu2 2.765(2) 2_665
I2 Cu2 2.6898(16) 2_665

loop_
_geom_torsion_atom_site_label_1
_geom_torsion_atom_site_label_2
_geom_torsion_atom_site_label_3
_geom_torsion_atom_site_label_4
_geom_torsion
_geom_torsion_site_symmetry_1
_geom_torsion_site_symmetry_4
N1 C2 C3 N2 5.9(9) . .
C9 C4 C5 C6 -1.4(13) . .
N2 C4 C5 C6 -178.3(8) . .
C4 C5 C6 C7 -0.7(13) . .
C5 C6 C7 C8 2.5(14) . .
C6 C7 C8 C9 -2.2(14) . .
C5 C4 C9 C8 1.7(13) . .
N2 C4 C9 C8 178.7(8) . .
C7 C8 C9 C4 0.2(14) . .
N4 C11 C12 N3 -2.9(11) . .
C18 C13 C14 C15 -3.5(11) . .
N3 C13 C14 C15 -176.5(6) . .
C13 C14 C15 C16 1.6(11) . .
C14 C15 C16 C17 -0.5(12) . .
C15 C16 C17 C18 1.3(13) . .
C16 C17 C18 C13 -3.1(12) . .
C14 C13 C18 C17 4.2(11) . .
N3 C13 C18 C17 177.0(7) . .
N5 C20 C21 N6 19.3(7) . .
C27 C22 C23 C24 2.1(12) . .
N6 C22 C23 C24 -179.7(7) . .
C22 C23 C24 C25 -1.7(13) . .
C23 C24 C25 C26 0.7(14) . .
C24 C25 C26 C27 0.1(14) . .
C23 C22 C27 C26 -1.4(13) . .
N6 C22 C27 C26 -179.6(8) . .
C25 C26 C27 C22 0.3(14) . .
N2 C1 N1 C2 1.0(11) . .
S1 C1 N1 C2 -175.4(7) . .
C3 C2 N1 C1 -4.6(11) . .
N1 C1 N2 C4 169.5(8) . .
S1 C1 N2 C4 -14.2(13) . .
N1 C1 N2 C3 3.3(10) . .
S1 C1 N2 C3 179.7(6) . .
C5 C4 N2 C1 -45.7(13) . .
C9 C4 N2 C1 137.2(9) . .
C5 C4 N2 C3 119.5(9) . .
C9 C4 N2 C3 -57.5(11) . .
C2 C3 N2 C1 -6.0(10) . .
C2 C3 N2 C4 -173.6(8) . .
N4 C10 N3 C13 -178.2(7) . .
S2 C10 N3 C13 4.2(11) . .
N4 C10 N3 C12 -1.6(9) . .
S2 C10 N3 C12 -179.1(6) . .
C14 C13 N3 C10 -140.6(8) . .
C18 C13 N3 C10 46.4(11) . .
C14 C13 N3 C12 43.1(10) . .
C18 C13 N3 C12 -129.9(8) . .
C11 C12 N3 C10 2.9(10) . .
C11 C12 N3 C13 179.9(8) . .
N3 C10 N4 C11 -0.6(10) . .
S2 C10 N4 C11 177.0(7) . .
C12 C11 N4 C10 2.3(11) . .
N6 C19 N5 C20 6.9(9) . .
S3 C19 N5 C20 -174.3(6) . .
C21 C20 N5 C19 -16.9(8) . .
N5 C19 N6 C22 178.1(7) . .
S3 C19 N6 C22 -0.8(11) . .
N5 C19 N6 C21 7.8(9) . .
S3 C19 N6 C21 -171.1(5) . .
C27 C22 N6 C19 -116.5(9) . .
C23 C22 N6 C19 65.2(11) . .
C27 C22 N6 C21 52.9(10) . .
C23 C22 N6 C21 -125.3(8) . .
C20 C21 N6 C19 -17.5(8) . .
C20 C21 N6 C22 171.5(6) . .
N1 C1 S1 Cu1 -12.2(8) . .
N2 C1 S1 Cu1 172.0(7) . .
N4 C10 S2 Cu2 6.9(8) . .
N3 C10 S2 Cu2 -176.0(6) . .
N4 C10 S2 Cu1 83.8(7) . .
N3 C10 S2 Cu1 -99.0(6) . .
N5 C19 S3 Cu1 -7.8(8) . .
N6 C19 S3 Cu1 170.9(6) . .
N5 C19 S3 Cu2 73.3(7) . .
N6 C19 S3 Cu2 -107.9(6) . .
C1 S1 Cu1 S3 145.6(3) . .
C1 S1 Cu1 S2 -111.0(3) . .
C1 S1 Cu1 I1 -0.7(3) . .
C1 S1 Cu1 Cu2 -157.6(3) . .
C19 S3 Cu1 S1 -163.8(3) . .
Cu2 S3 Cu1 S1 100.15(9) . .
C19 S3 Cu1 S2 97.9(3) . .
Cu2 S3 Cu1 S2 1.83(7) . .
C19 S3 Cu1 I1 -15.6(3) . .
Cu2 S3 Cu1 I1 -111.68(7) . .
C19 S3 Cu1 Cu2 96.1(3) . .
C10 S2 Cu1 S1 134.8(3) . .
Cu2 S2 Cu1 S1 -114.62(8) . .
C10 S2 Cu1 S3 -112.6(3) . .
Cu2 S2 Cu1 S3 -1.94(7) . .
C10 S2 Cu1 I1 9.8(3) . .
Cu2 S2 Cu1 I1 120.44(6) . .
C10 S2 Cu1 Cu2 -110.6(3) . .
C10 S2 Cu2 S3 94.6(3) . .
Cu1 S2 Cu2 S3 1.89(7) . .
C10 S2 Cu2 I2 -30.8(3) . .
Cu1 S2 Cu2 I2 -123.51(6) . .
C10 S2 Cu2 I2 -160.9(3) . 2_665
Cu1 S2 Cu2 I2 106.39(6) . 2_665
C10 S2 Cu2 Cu2 -105.5(3) . 2_665
Cu1 S2 Cu2 Cu2 161.80(9) . 2_665
C10 S2 Cu2 Cu1 92.7(3) . .
C19 S3 Cu2 S2 -113.0(3) . .
Cu1 S3 Cu2 S2 -2.08(8) . .
C19 S3 Cu2 I2 18.5(3) . .
Cu1 S3 Cu2 I2 129.47(6) . .
C19 S3 Cu2 I2 143.1(3) . 2_665
Cu1 S3 Cu2 I2 -105.99(6) . 2_665
C19 S3 Cu2 Cu2 84.6(3) . 2_665
Cu1 S3 Cu2 Cu2 -164.44(8) . 2_665
C19 S3 Cu2 Cu1 -110.9(3) . .
S1 Cu1 Cu2 S2 75.79(9) . .
S3 Cu1 Cu2 S2 177.60(9) . .
I1 Cu1 Cu2 S2 -81.09(8) . .
S1 Cu1 Cu2 S3 -101.81(10) . .
S2 Cu1 Cu2 S3 -177.60(9) . .
I1 Cu1 Cu2 S3 101.31(9) . .
S1 Cu1 Cu2 I2 178.41(7) . .
S3 Cu1 Cu2 I2 -79.78(9) . .
S2 Cu1 Cu2 I2 102.62(9) . .
I1 Cu1 Cu2 I2 21.53(8) . .
S1 Cu1 Cu2 I2 -13.84(8) . 2_665
S3 Cu1 Cu2 I2 87.97(8) . 2_665
S2 Cu1 Cu2 I2 -89.63(8) . 2_665
I1 Cu1 Cu2 I2 -170.71(4) . 2_665
S1 Cu1 Cu2 Cu2 -45.9(2) . 2_665
S3 Cu1 Cu2 Cu2 55.9(2) . 2_665
S2 Cu1 Cu2 Cu2 -121.7(2) . 2_665
I1 Cu1 Cu2 Cu2 157.2(2) . 2_665
S2 Cu2 I2 Cu2 -122.09(9) . 2_665
S3 Cu2 I2 Cu2 114.51(8) . 2_665
I2 Cu2 I2 Cu2 -0.001(2) 2_665 2_665
Cu1 Cu2 I2 Cu2 166.97(9) . 2_665
